data_2225867
loop_
_publ_author_name
'Fang, Lei'
'Fang, Xu-Bin'
'Chen, Lei'

_publ_section_title
;
 (3a<i>R</i>*,7a<i>S</i>*)-1-(<i>p</i>-Tolylsulfonyl)perhydroindol-2-one
;
_journal_coeditor_code HB5400
_journal_issue 5
_journal_name_full 'Acta Crystallographica Section E'
_journal_page_first o1109
_journal_paper_doi 10.1107/S1600536810013139
_journal_volume 66
_journal_year 2010
_chemical_formula_iupac 'C15 H19 N O3 S'
_chemical_formula_moiety 'C15 H19 N O3 S'
_chemical_formula_sum 'C15 H19 N O3 S'
_chemical_formula_weight 293.37
_chemical_name_systematic
;
(3a<i>R</i>*,7a<i>S</i>*)-1-(<i>p</i>-Tolylsulfonyl)perhydroindol-2-one
;
_space_group_IT_number 33
_symmetry_cell_setting orthorhombic
_symmetry_space_group_name_Hall 'P 2c -2n'
_symmetry_space_group_name_H-M 'P n a 21'
_atom_sites_solution_hydrogens geom
_atom_sites_solution_primary direct
_atom_sites_solution_secondary difmap
_audit_creation_method SHELXL-97
_cell_angle_alpha 90.00
_cell_angle_beta 90.00
_cell_angle_gamma 90.00
_cell_formula_units_Z 4
_cell_length_a 15.6509(12)
_cell_length_b 5.9692(5)
_cell_length_c 15.7967(13)
_cell_measurement_reflns_used 2285
_cell_measurement_temperature 120(2)
_cell_measurement_theta_max 25.17
_cell_measurement_theta_min 2.58
_cell_volume 1475.8(2)
_computing_cell_refinement 'SAINT (Bruker, 2000)'
_computing_data_collection 'SMART (Bruker, 2000)'
_computing_data_reduction 'SAINT (Bruker, 2000)'
_computing_molecular_graphics 'SHELXTL (Sheldrick, 2008)'
_computing_publication_material 'SHELXTL (Sheldrick, 2008)'
_computing_structure_refinement 'SHELXTL (Sheldrick, 2008)'
_computing_structure_solution 'SHELXTL (Sheldrick, 2008)'
_diffrn_ambient_temperature 120(2)
_diffrn_measured_fraction_theta_full 0.966
_diffrn_measured_fraction_theta_max 0.966
_diffrn_measurement_device_type 'Bruker SMART CCD'
_diffrn_measurement_method '\f and \w scan'
_diffrn_radiation_monochromator graphite
_diffrn_radiation_source 'fine-focus sealed tube'
_diffrn_radiation_type MoK\a
_diffrn_radiation_wavelength 0.71073
_diffrn_reflns_av_R_equivalents 0.0242
_diffrn_reflns_av_sigmaI/netI 0.0283
_diffrn_reflns_limit_h_max 19
_diffrn_reflns_limit_h_min -19
_diffrn_reflns_limit_k_max 7
_diffrn_reflns_limit_k_min -7
_diffrn_reflns_limit_l_max 19
_diffrn_reflns_limit_l_min -19
_diffrn_reflns_number 7103
_diffrn_reflns_theta_full 25.99
_diffrn_reflns_theta_max 25.99
_diffrn_reflns_theta_min 2.58
_exptl_absorpt_coefficient_mu 0.226
_exptl_absorpt_correction_T_max 0.961
_exptl_absorpt_correction_T_min 0.946
_exptl_absorpt_correction_type multi-scan
_exptl_absorpt_process_details '(SADABS; Bruker, 2000)'
_exptl_crystal_colour colorless
_exptl_crystal_density_diffrn 1.320
_exptl_crystal_density_method 'not measured'
_exptl_crystal_description block
_exptl_crystal_F_000 624
_exptl_crystal_size_max 0.25
_exptl_crystal_size_mid 0.20
_exptl_crystal_size_min 0.18
_refine_diff_density_max 0.242
_refine_diff_density_min -0.173
_refine_ls_abs_structure_details 'Flack (1983), 1189 Friedel pairs'
_refine_ls_abs_structure_Flack 0.01(10)
_refine_ls_extinction_method none
_refine_ls_goodness_of_fit_ref 1.007
_refine_ls_hydrogen_treatment constr
_refine_ls_matrix_type full
_refine_ls_number_parameters 182
_refine_ls_number_reflns 2702
_refine_ls_number_restraints 1
_refine_ls_restrained_S_all 1.007
_refine_ls_R_factor_all 0.0441
_refine_ls_R_factor_gt 0.0385
_refine_ls_shift/su_max 0.001
_refine_ls_shift/su_mean 0.000
_refine_ls_structure_factor_coef Fsqd
_refine_ls_weighting_details 'calc w=1/[\s^2^(Fo^2^)+(0.0603P)^2^+0.1589P] where P=(Fo^2^+2Fc^2^)/3'
_refine_ls_weighting_scheme calc
_refine_ls_wR_factor_gt 0.0974
_refine_ls_wR_factor_ref 0.1018
_reflns_number_gt 2397
_reflns_number_total 2702
_reflns_threshold_expression I>2\s(I)
_cod_data_source_file hb5400.cif
_cod_data_source_block I
_cod_database_code 2225867
_cod_database_fobs_code 2225867

loop_
_symmetry_equiv_pos_as_xyz
'x, y, z'
'-x, -y, z+1/2'
'x+1/2, -y+1/2, z'
'-x+1/2, y+1/2, z+1/2'

loop_
_atom_site_type_symbol
_atom_site_label
_atom_site_fract_x
_atom_site_fract_y
_atom_site_fract_z
_atom_site_U_iso_or_equiv
_atom_site_adp_type
_atom_site_calc_flag
_atom_site_refinement_flags
_atom_site_occupancy
_atom_site_disorder_assembly
_atom_site_disorder_group
S S1 -0.00414(4) 0.18513(9) 0.40616(5) 0.03841(17) Uani d . 1 . .
C C1 -0.0558(2) 0.0780(5) 0.56190(17) 0.0516(7) Uani d . 1 . .
C C2 -0.0387(2) -0.1072(6) 0.62443(18) 0.0629(9) Uani d . 1 . .
H H2A -0.0509 -0.0577 0.6830 0.075 Uiso calc R 1 . .
H H2B -0.0737 -0.2410 0.6116 0.075 Uiso calc R 1 . .
C C3 0.0549(2) -0.1554(5) 0.61272(16) 0.0489(7) Uani d . 1 . .
H H3A 0.0873 -0.0347 0.6426 0.059 Uiso calc R 1 . .
C C4 0.0933(2) -0.3773(5) 0.63948(19) 0.0663(9) Uani d . 1 . .
H H4A 0.0644 -0.5014 0.6093 0.080 Uiso calc R 1 . .
H H4B 0.0850 -0.3995 0.7010 0.080 Uiso calc R 1 . .
C C5 0.1881(2) -0.3783(6) 0.61869(18) 0.0703(10) Uani d . 1 . .
H H5A 0.2118 -0.5287 0.6307 0.084 Uiso calc R 1 . .
H H5B 0.2178 -0.2694 0.6557 0.084 Uiso calc R 1 . .
C C6 0.2056(2) -0.3187(6) 0.5266(2) 0.0691(10) Uani d . 1 . .
H H6A 0.1856 -0.4431 0.4903 0.083 Uiso calc R 1 . .
H H6B 0.2681 -0.3043 0.5185 0.083 Uiso calc R 1 . .
C C7 0.16246(19) -0.1007(5) 0.49752(18) 0.0569(8) Uani d . 1 . .
H H7A 0.1872 0.0292 0.5277 0.068 Uiso calc R 1 . .
H H7B 0.1708 -0.0789 0.4360 0.068 Uiso calc R 1 . .
C C8 0.06903(17) -0.1222(4) 0.51752(16) 0.0395(6) Uani d . 1 . .
H H8A 0.0461 -0.2562 0.4871 0.047 Uiso calc R 1 . .
C C9 -0.10350(16) 0.0904(4) 0.36999(14) 0.0342(5) Uani d . 1 . .
C C10 -0.10958(16) -0.1217(4) 0.33444(15) 0.0376(5) Uani d . 1 . .
H H10A -0.0614 -0.2183 0.3332 0.045 Uiso calc R 1 . .
C C11 -0.18653(18) -0.1900(4) 0.30096(15) 0.0405(6) Uani d . 1 . .
H H11A -0.1912 -0.3357 0.2773 0.049 Uiso calc R 1 . .
C C12 -0.25761(16) -0.0497(4) 0.30111(15) 0.0391(6) Uani d . 1 . .
C C13 -0.25008(16) 0.1610(4) 0.33775(17) 0.0403(6) Uani d . 1 . .
H H13A -0.2981 0.2585 0.3385 0.048 Uiso calc R 1 . .
C C14 -0.17402(17) 0.2307(4) 0.37301(15) 0.0374(6) Uani d . 1 . .
H H14A -0.1700 0.3737 0.3991 0.045 Uiso calc R 1 . .
C C15 -0.3410(2) -0.1241(5) 0.26208(19) 0.0546(7) Uani d . 1 . .
H H15A -0.3581 -0.2681 0.2866 0.066 Uiso calc R 1 . .
H H15B -0.3337 -0.1408 0.2008 0.066 Uiso calc R 1 . .
H H15C -0.3852 -0.0119 0.2735 0.066 Uiso calc R 1 . .
N N1 0.01047(13) 0.0708(3) 0.50183(13) 0.0401(5) Uani d . 1 . .
O O1 -0.11421(15) 0.2106(4) 0.55905(13) 0.0689(6) Uani d . 1 . .
O O2 -0.00807(12) 0.4227(3) 0.41542(15) 0.0541(6) Uani d . 1 . .
O O3 0.06024(11) 0.0901(3) 0.35308(11) 0.0479(5) Uani d . 1 . .

loop_
_atom_site_aniso_label
_atom_site_aniso_U_11
_atom_site_aniso_U_22
_atom_site_aniso_U_33
_atom_site_aniso_U_12
_atom_site_aniso_U_13
_atom_site_aniso_U_23
S1 0.0388(4) 0.0307(3) 0.0457(3) -0.0040(2) -0.0067(3) 0.0048(3)
C1 0.0526(19) 0.0666(18) 0.0355(12) 0.0096(15) -0.0052(12) -0.0115(13)
C2 0.064(2) 0.089(2) 0.0359(13) 0.0132(19) 0.0076(14) 0.0059(14)
C3 0.060(2) 0.0554(16) 0.0316(11) 0.0074(14) -0.0060(12) -0.0037(11)
C4 0.096(3) 0.0637(19) 0.0396(15) 0.0170(18) -0.0036(16) 0.0128(13)
C5 0.089(3) 0.079(2) 0.0424(15) 0.038(2) -0.0088(16) 0.0009(14)
C6 0.073(2) 0.088(2) 0.0465(16) 0.0378(19) -0.0027(16) 0.0060(15)
C7 0.046(2) 0.0692(19) 0.0554(17) 0.0109(14) -0.0035(14) 0.0126(15)
C8 0.0482(16) 0.0333(12) 0.0370(12) 0.0049(11) -0.0065(11) -0.0023(10)
C9 0.0394(15) 0.0287(11) 0.0346(11) -0.0015(9) -0.0004(11) 0.0042(9)
C10 0.0437(16) 0.0320(12) 0.0370(11) 0.0077(10) 0.0004(12) 0.0007(10)
C11 0.0502(17) 0.0343(13) 0.0370(12) -0.0016(11) -0.0008(11) -0.0045(9)
C12 0.0418(16) 0.0415(13) 0.0340(11) -0.0054(11) -0.0030(10) 0.0033(10)
C13 0.0375(16) 0.0408(13) 0.0425(12) 0.0045(10) -0.0036(11) 0.0005(10)
C14 0.0412(16) 0.0298(11) 0.0414(11) 0.0022(10) -0.0015(11) -0.0017(10)
C15 0.047(2) 0.0621(18) 0.0543(16) -0.0116(14) -0.0083(13) -0.0042(14)
N1 0.0433(14) 0.0376(12) 0.0394(11) 0.0038(9) -0.0038(9) -0.0045(9)
O1 0.0639(15) 0.0967(17) 0.0462(11) 0.0313(13) -0.0031(10) -0.0131(11)
O2 0.0524(13) 0.0302(9) 0.0797(15) -0.0061(8) -0.0220(11) 0.0006(11)
O3 0.0392(11) 0.0581(11) 0.0463(10) -0.0009(8) 0.0028(8) 0.0126(8)

loop_
_atom_type_symbol
_atom_type_description
_atom_type_scat_dispersion_real
_atom_type_scat_dispersion_imag
_atom_type_scat_source
C C 0.0033 0.0016 'International Tables Vol C Tables 4.2.6.8 and 6.1.1.4'
H H 0.0000 0.0000 'International Tables Vol C Tables 4.2.6.8 and 6.1.1.4'
N N 0.0061 0.0033 'International Tables Vol C Tables 4.2.6.8 and 6.1.1.4'
O O 0.0106 0.0060 'International Tables Vol C Tables 4.2.6.8 and 6.1.1.4'
S S 0.1246 0.1234 'International Tables Vol C Tables 4.2.6.8 and 6.1.1.4'

loop_
_geom_angle_atom_site_label_1
_geom_angle_atom_site_label_2
_geom_angle_atom_site_label_3
_geom_angle_site_symmetry_1
_geom_angle_site_symmetry_3
_geom_angle
_geom_angle_publ_flag
O2 S1 O3 . . 119.03(12) ?
O2 S1 N1 . . 108.56(11) ?
O3 S1 N1 . . 105.77(10) ?
O2 S1 C9 . . 108.42(10) ?
O3 S1 C9 . . 107.88(12) ?
N1 S1 C9 . . 106.52(11) ?
O1 C1 N1 . . 123.5(3) ?
O1 C1 C2 . . 129.7(3) ?
N1 C1 C2 . . 106.8(2) ?
C3 C2 C1 . . 103.5(2) ?
C3 C2 H2A . . 111.1 ?
C1 C2 H2A . . 111.1 ?
C3 C2 H2B . . 111.1 ?
C1 C2 H2B . . 111.1 ?
H2A C2 H2B . . 109.0 ?
C2 C3 C4 . . 121.3(3) ?
C2 C3 C8 . . 103.7(2) ?
C4 C3 C8 . . 109.3(2) ?
C2 C3 H3A . . 107.3 ?
C4 C3 H3A . . 107.3 ?
C8 C3 H3A . . 107.3 ?
C3 C4 C5 . . 109.3(3) ?
C3 C4 H4A . . 109.8 ?
C5 C4 H4A . . 109.8 ?
C3 C4 H4B . . 109.8 ?
C5 C4 H4B . . 109.8 ?
H4A C4 H4B . . 108.3 ?
C4 C5 C6 . . 112.4(3) ?
C4 C5 H5A . . 109.1 ?
C6 C5 H5A . . 109.1 ?
C4 C5 H5B . . 109.1 ?
C6 C5 H5B . . 109.1 ?
H5A C5 H5B . . 107.9 ?
C5 C6 C7 . . 113.8(2) ?
C5 C6 H6A . . 108.8 ?
C7 C6 H6A . . 108.8 ?
C5 C6 H6B . . 108.8 ?
C7 C6 H6B . . 108.8 ?
H6A C6 H6B . . 107.7 ?
C8 C7 C6 . . 107.0(3) ?
C8 C7 H7A . . 110.3 ?
C6 C7 H7A . . 110.3 ?
C8 C7 H7B . . 110.3 ?
C6 C7 H7B . . 110.3 ?
H7A C7 H7B . . 108.6 ?
N1 C8 C7 . . 119.8(2) ?
N1 C8 C3 . . 100.0(2) ?
C7 C8 C3 . . 111.0(2) ?
N1 C8 H8A . . 108.5 ?
C7 C8 H8A . . 108.5 ?
C3 C8 H8A . . 108.5 ?
C14 C9 C10 . . 120.7(2) ?
C14 C9 S1 . . 120.07(17) ?
C10 C9 S1 . . 119.17(18) ?
C11 C10 C9 . . 119.0(2) ?
C11 C10 H10A . . 120.5 ?
C9 C10 H10A . . 120.5 ?
C10 C11 C12 . . 121.3(2) ?
C10 C11 H11A . . 119.3 ?
C12 C11 H11A . . 119.3 ?
C13 C12 C11 . . 118.5(2) ?
C13 C12 C15 . . 120.7(2) ?
C11 C12 C15 . . 120.8(2) ?
C14 C13 C12 . . 121.0(2) ?
C14 C13 H13A . . 119.5 ?
C12 C13 H13A . . 119.5 ?
C13 C14 C9 . . 119.4(2) ?
C13 C14 H14A . . 120.3 ?
C9 C14 H14A . . 120.3 ?
C12 C15 H15A . . 109.5 ?
C12 C15 H15B . . 109.5 ?
H15A C15 H15B . . 109.5 ?
C12 C15 H15C . . 109.5 ?
H15A C15 H15C . . 109.5 ?
H15B C15 H15C . . 109.5 ?
C1 N1 C8 . . 111.4(2) ?
C1 N1 S1 . . 119.73(18) ?
C8 N1 S1 . . 123.25(16) ?

loop_
_geom_bond_atom_site_label_1
_geom_bond_atom_site_label_2
_geom_bond_site_symmetry_2
_geom_bond_distance
_geom_bond_publ_flag
S1 O2 . 1.4267(17) ?
S1 O3 . 1.4281(19) ?
S1 N1 . 1.674(2) ?
S1 C9 . 1.750(2) ?
C1 O1 . 1.210(3) ?
C1 N1 . 1.406(4) ?
C1 C2 . 1.507(4) ?
C2 C3 . 1.505(5) ?
C2 H2A . 0.9900 ?
C2 H2B . 0.9900 ?
C3 C4 . 1.514(4) ?
C3 C8 . 1.533(3) ?
C3 H3A . 1.0000 ?
C4 C5 . 1.520(5) ?
C4 H4A . 0.9900 ?
C4 H4B . 0.9900 ?
C5 C6 . 1.522(4) ?
C5 H5A . 0.9900 ?
C5 H5B . 0.9900 ?
C6 C7 . 1.537(4) ?
C6 H6A . 0.9900 ?
C6 H6B . 0.9900 ?
C7 C8 . 1.502(4) ?
C7 H7A . 0.9900 ?
C7 H7B . 0.9900 ?
C8 N1 . 1.493(3) ?
C8 H8A . 1.0000 ?
C9 C14 . 1.386(3) ?
C9 C10 . 1.388(3) ?
C10 C11 . 1.377(4) ?
C10 H10A . 0.9500 ?
C11 C12 . 1.392(4) ?
C11 H11A . 0.9500 ?
C12 C13 . 1.389(3) ?
C12 C15 . 1.510(4) ?
C13 C14 . 1.379(3) ?
C13 H13A . 0.9500 ?
C14 H14A . 0.9500 ?
C15 H15A . 0.9800 ?
C15 H15B . 0.9800 ?
C15 H15C . 0.9800 ?
